data_2223514
loop_
_publ_author_name
'Jing, Lin-Lin'
'Wang, Hai-Bo'
'Sun, Xiao-Li'

_publ_section_title
;
 Triphenylphosphine
 oxide--2-(4-hydroxybenzenyl)-4,4,5,5-tetramethylimidazolidine-1-oxyl
 3-oxide (1/1)
;
_journal_coeditor_code PB2003
_journal_issue 10
_journal_name_full 'Acta Crystallographica Section E'
_journal_page_first o2444
_journal_paper_doi 10.1107/S160053680903356X
_journal_volume 65
_journal_year 2009
_chemical_formula_iupac 'C18 H15 O P, C13 H17 N2 O3'
_chemical_formula_moiety 'C18 H15 O P, C13 H17 N2 O3'
_chemical_formula_sum 'C31 H32 N2 O4 P'
_chemical_formula_weight 527.56
_chemical_name_systematic
;
Triphenylphosphine
oxide--2-(4-hydroxybenzenyl)-4,4,5,5-tetramethylimidazolidine-1-oxyl 3-oxide
(1/1)
;
_space_group_IT_number 2
_symmetry_cell_setting triclinic
_symmetry_space_group_name_Hall '-P 1'
_symmetry_space_group_name_H-M 'P -1'
_atom_sites_solution_hydrogens geom
_atom_sites_solution_primary direct
_atom_sites_solution_secondary difmap
_audit_creation_method SHELXL-97
_cell_angle_alpha 86.386(2)
_cell_angle_beta 82.724(2)
_cell_angle_gamma 77.318(2)
_cell_formula_units_Z 2
_cell_length_a 8.8431(11)
_cell_length_b 12.0786(15)
_cell_length_c 13.9649(16)
_cell_measurement_reflns_used 1409
_cell_measurement_temperature 296(2)
_cell_measurement_theta_max 20.64
_cell_measurement_theta_min 2.38
_cell_volume 1442.6(3)
_computing_cell_refinement 'SAINT (Bruker, 2000)'
_computing_data_collection 'APEX2 (Bruker, 2000)'
_computing_data_reduction 'SAINT (Bruker, 2000)'
_computing_molecular_graphics 'PLATON (Spek, 2009)'
_computing_publication_material 'SHELXTL (Sheldrick, 2008)'
_computing_structure_refinement 'SHELXL97 (Sheldrick, 2008)'
_computing_structure_solution 'SHELXS97 (Sheldrick, 2008)'
_diffrn_ambient_temperature 296(2)
_diffrn_measured_fraction_theta_full 0.983
_diffrn_measured_fraction_theta_max 0.983
_diffrn_measurement_device_type 'Bruker APEXII CCD area-detector'
_diffrn_measurement_method '\f and \w'
_diffrn_radiation_monochromator graphite
_diffrn_radiation_source 'fine-focus sealed tube'
_diffrn_radiation_type MoK\a
_diffrn_radiation_wavelength 0.71073
_diffrn_reflns_av_R_equivalents 0.0235
_diffrn_reflns_av_sigmaI/netI 0.0599
_diffrn_reflns_limit_h_max 10
_diffrn_reflns_limit_h_min -10
_diffrn_reflns_limit_k_max 14
_diffrn_reflns_limit_k_min -9
_diffrn_reflns_limit_l_max 16
_diffrn_reflns_limit_l_min -16
_diffrn_reflns_number 7342
_diffrn_reflns_theta_full 25.10
_diffrn_reflns_theta_max 25.10
_diffrn_reflns_theta_min 2.23
_exptl_absorpt_coefficient_mu 0.132
_exptl_absorpt_correction_T_max 0.9787
_exptl_absorpt_correction_T_min 0.9505
_exptl_absorpt_correction_type multi-scan
_exptl_absorpt_process_details '(SADABS; Bruker, 2000)'
_exptl_crystal_colour blue
_exptl_crystal_density_diffrn 1.215
_exptl_crystal_density_method 'not measured'
_exptl_crystal_description block
_exptl_crystal_F_000 558
_exptl_crystal_size_max 0.39
_exptl_crystal_size_mid 0.28
_exptl_crystal_size_min 0.16
_refine_diff_density_max 0.195
_refine_diff_density_min -0.267
_refine_ls_extinction_coef 0.0101(15)
_refine_ls_extinction_expression Fc^*^=kFc[1+0.001xFc^2^\l^3^/sin(2\q)]^-1/4^
_refine_ls_extinction_method 'SHELXL97 (Sheldrick, 2008)'
_refine_ls_goodness_of_fit_ref 1.083
_refine_ls_hydrogen_treatment constr
_refine_ls_matrix_type full
_refine_ls_number_parameters 349
_refine_ls_number_reflns 5071
_refine_ls_number_restraints 0
_refine_ls_restrained_S_all 1.083
_refine_ls_R_factor_all 0.0801
_refine_ls_R_factor_gt 0.0451
_refine_ls_shift/su_max 0.000
_refine_ls_shift/su_mean 0.000
_refine_ls_structure_factor_coef Fsqd
_refine_ls_weighting_details 'calc w=1/[\s^2^(Fo^2^)+(0.05P)^2^] where P=(Fo^2^+2Fc^2^)/3'
_refine_ls_weighting_scheme calc
_refine_ls_wR_factor_gt 0.1059
_refine_ls_wR_factor_ref 0.1238
_reflns_number_gt 2859
_reflns_number_total 5071
_reflns_threshold_expression I>2\s(I)
_cod_data_source_file pb2003.cif
_cod_data_source_block I
_cod_depositor_comments
;
The following automatic conversions were performed:
'_symmetry_cell_setting' value 'Triclinic' changed to 'triclinic'
according to '/home/saulius/struct/CIF-dictionaries/cif_core.dic'
dictionary named 'cif_core.dic' version 2.4.1 from 2010-06-29.

Automatic conversion script
Id: cif_fix_enum 1527 2010-12-29 10:47:43Z saulius 

The following automatic conversions were performed:

'_symmetry_cell_setting' value 'Triclinic' changed to 'triclinic'
according to /home/saulius/struct/CIF-dictionaries/cif_core.dic
dictionary named 'cif_core.dic' version 2.4.1 from 2010-06-29.

Automatic conversion script
Id: cif_fix_values 1715 2011-07-08 13:25:40Z adriana 
;
_cod_database_code 2223514
_cod_database_fobs_code 2223514

loop_
_symmetry_equiv_pos_as_xyz
'x, y, z'
'-x, -y, -z'

loop_
_atom_site_type_symbol
_atom_site_label
_atom_site_fract_x
_atom_site_fract_y
_atom_site_fract_z
_atom_site_U_iso_or_equiv
_atom_site_adp_type
_atom_site_calc_flag
_atom_site_refinement_flags
_atom_site_occupancy
_atom_site_disorder_assembly
_atom_site_disorder_group
P P1 0.27687(7) 0.23526(6) 0.58436(4) 0.0520(2) Uani d . 1 . .
N N1 0.4223(2) 0.70728(19) 1.07295(14) 0.0624(6) Uani d . 1 . .
N N2 0.2585(2) 0.69871(16) 0.97237(13) 0.0507(5) Uani d . 1 . .
O O1 0.20487(18) 0.22532(16) 0.49552(11) 0.0670(5) Uani d . 1 . .
O O2 0.1903(2) 0.70493(15) 0.89585(12) 0.0675(5) Uani d . 1 . .
O O3 0.5469(2) 0.7152(2) 1.10822(12) 0.0932(7) Uani d . 1 . .
O O4 0.8088(2) 0.85274(18) 0.67430(11) 0.0769(6) Uani d . 1 . .
H H4 0.7939 0.8313 0.6224 0.115 Uiso calc R 1 . .
C C1 0.1934(3) 0.3690(2) 0.63862(15) 0.0493(6) Uani d . 1 . .
C C2 0.0567(3) 0.4339(2) 0.61134(17) 0.0613(7) Uani d . 1 . .
H H2 0.0079 0.4084 0.5645 0.074 Uiso calc R 1 . .
C C3 -0.0097(3) 0.5378(3) 0.6534(2) 0.0743(8) Uani d . 1 . .
H H3 -0.1017 0.5818 0.6342 0.089 Uiso calc R 1 . .
C C4 0.0613(4) 0.5744(3) 0.7230(2) 0.0768(9) Uani d . 1 . .
H H4A 0.0171 0.6435 0.7513 0.092 Uiso calc R 1 . .
C C5 0.1963(4) 0.5105(3) 0.75137(19) 0.0719(8) Uani d . 1 . .
H H5 0.2436 0.5360 0.7990 0.086 Uiso calc R 1 . .
C C6 0.2624(3) 0.4091(2) 0.70998(17) 0.0599(7) Uani d . 1 . .
H H6 0.3548 0.3661 0.7297 0.072 Uiso calc R 1 . .
C C7 0.4827(3) 0.2292(2) 0.56119(16) 0.0536(6) Uani d . 1 . .
C C8 0.5343(3) 0.3206(3) 0.51288(19) 0.0714(8) Uani d . 1 . .
H H8 0.4616 0.3849 0.4964 0.086 Uiso calc R 1 . .
C C9 0.6909(4) 0.3179(3) 0.4889(2) 0.0862(9) Uani d . 1 . .
H H9 0.7234 0.3799 0.4568 0.103 Uiso calc R 1 . .
C C10 0.7987(3) 0.2232(3) 0.5126(2) 0.0855(10) Uani d . 1 . .
H H10 0.9045 0.2211 0.4960 0.103 Uiso calc R 1 . .
C C11 0.7519(3) 0.1319(3) 0.5605(2) 0.0829(9) Uani d . 1 . .
H H11 0.8256 0.0683 0.5770 0.099 Uiso calc R 1 . .
C C12 0.5937(3) 0.1347(2) 0.58417(19) 0.0670(8) Uani d . 1 . .
H H12 0.5621 0.0721 0.6159 0.080 Uiso calc R 1 . .
C C13 0.2463(3) 0.1266(2) 0.67313(18) 0.0531(6) Uani d . 1 . .
C C14 0.2980(3) 0.1184(2) 0.76328(19) 0.0669(7) Uani d . 1 . .
H H14 0.3549 0.1695 0.7790 0.080 Uiso calc R 1 . .
C C15 0.2659(4) 0.0350(3) 0.8302(2) 0.0864(9) Uani d . 1 . .
H H15 0.3017 0.0296 0.8905 0.104 Uiso calc R 1 . .
C C16 0.1810(4) -0.0395(3) 0.8072(3) 0.0989(11) Uani d . 1 . .
H H16 0.1578 -0.0947 0.8526 0.119 Uiso calc R 1 . .
C C17 0.1304(4) -0.0339(3) 0.7190(3) 0.0978(11) Uani d . 1 . .
H H17 0.0738 -0.0855 0.7038 0.117 Uiso calc R 1 . .
C C18 0.1636(3) 0.0491(2) 0.6520(2) 0.0737(8) Uani d . 1 . .
H H18 0.1293 0.0526 0.5914 0.088 Uiso calc R 1 . .
C C19 0.2785(3) 0.6952(3) 1.13670(18) 0.0708(8) Uani d . 1 . .
C C20 0.3193(4) 0.6162(4) 1.2228(2) 0.1369(17) Uani d . 1 . .
H H20A 0.3829 0.5454 1.2006 0.205 Uiso calc R 1 . .
H H20B 0.2252 0.6028 1.2595 0.205 Uiso calc R 1 . .
H H20C 0.3757 0.6504 1.2629 0.205 Uiso calc R 1 . .
C C21 0.2011(4) 0.8149(3) 1.1698(2) 0.1209(14) Uani d . 1 . .
H H21A 0.2717 0.8439 1.2033 0.181 Uiso calc R 1 . .
H H21B 0.1077 0.8123 1.2123 0.181 Uiso calc R 1 . .
H H21C 0.1755 0.8636 1.1145 0.181 Uiso calc R 1 . .
C C22 0.1890(3) 0.6513(2) 1.06455(17) 0.0610(7) Uani d . 1 . .
C C23 0.0150(3) 0.6928(3) 1.0780(2) 0.0964(11) Uani d . 1 . .
H H23A -0.0098 0.7744 1.0752 0.145 Uiso calc R 1 . .
H H23B -0.0266 0.6657 1.1397 0.145 Uiso calc R 1 . .
H H23C -0.0299 0.6650 1.0278 0.145 Uiso calc R 1 . .
C C24 0.2295(4) 0.5222(2) 1.0561(2) 0.0959(10) Uani d . 1 . .
H H24A 0.1819 0.5020 1.0035 0.144 Uiso calc R 1 . .
H H24B 0.1912 0.4871 1.1151 0.144 Uiso calc R 1 . .
H H24C 0.3407 0.4966 1.0443 0.144 Uiso calc R 1 . .
C C25 0.4003(3) 0.7204(2) 0.97831(16) 0.0496(6) Uani d . 1 . .
C C26 0.5070(3) 0.7532(2) 0.89941(16) 0.0490(6) Uani d . 1 . .
C C27 0.4924(3) 0.7343(2) 0.80365(16) 0.0575(7) Uani d . 1 . .
H H27 0.4142 0.6990 0.7906 0.069 Uiso calc R 1 . .
C C28 0.5908(3) 0.7666(2) 0.72880(17) 0.0610(7) Uani d . 1 . .
H H28 0.5783 0.7532 0.6657 0.073 Uiso calc R 1 . .
C C29 0.7083(3) 0.8187(2) 0.74579(17) 0.0574(7) Uani d . 1 . .
C C30 0.7242(3) 0.8376(3) 0.84031(18) 0.0766(9) Uani d . 1 . .
H H30 0.8022 0.8734 0.8530 0.092 Uiso calc R 1 . .
C C31 0.6268(3) 0.8044(2) 0.91523(18) 0.0717(8) Uani d . 1 . .
H H31 0.6413 0.8164 0.9783 0.086 Uiso calc R 1 . .

loop_
_atom_site_aniso_label
_atom_site_aniso_U_11
_atom_site_aniso_U_22
_atom_site_aniso_U_33
_atom_site_aniso_U_12
_atom_site_aniso_U_13
_atom_site_aniso_U_23
P1 0.0468(4) 0.0631(5) 0.0482(4) -0.0173(3) -0.0024(3) -0.0048(3)
N1 0.0557(14) 0.0884(18) 0.0443(13) -0.0201(12) -0.0038(10) -0.0002(11)
N2 0.0525(12) 0.0515(13) 0.0485(12) -0.0131(10) -0.0037(10) -0.0021(10)
O1 0.0613(11) 0.0943(14) 0.0500(10) -0.0218(10) -0.0099(8) -0.0124(9)
O2 0.0683(12) 0.0825(14) 0.0614(11) -0.0342(10) -0.0140(9) 0.0011(10)
O3 0.0759(13) 0.161(2) 0.0569(11) -0.0530(14) -0.0201(10) 0.0121(12)
O4 0.0873(13) 0.1037(16) 0.0526(10) -0.0559(12) 0.0090(10) -0.0096(11)
C1 0.0469(14) 0.0569(16) 0.0454(14) -0.0163(13) -0.0044(11) 0.0051(12)
C2 0.0529(16) 0.070(2) 0.0592(16) -0.0133(15) -0.0035(13) 0.0022(15)
C3 0.0604(18) 0.066(2) 0.084(2) 0.0040(16) 0.0045(16) 0.0036(18)
C4 0.091(2) 0.060(2) 0.070(2) -0.0119(19) 0.0190(17) -0.0071(16)
C5 0.093(2) 0.065(2) 0.0616(18) -0.0270(19) -0.0041(16) -0.0083(16)
C6 0.0645(17) 0.0560(18) 0.0608(16) -0.0154(14) -0.0100(13) -0.0002(14)
C7 0.0500(15) 0.0627(18) 0.0499(14) -0.0185(14) 0.0002(11) -0.0040(13)
C8 0.0596(18) 0.077(2) 0.0799(19) -0.0239(16) -0.0042(15) 0.0080(16)
C9 0.070(2) 0.097(3) 0.097(2) -0.044(2) 0.0083(18) 0.004(2)
C10 0.0465(17) 0.112(3) 0.095(2) -0.020(2) 0.0190(16) -0.024(2)
C11 0.0493(17) 0.091(2) 0.102(2) -0.0083(17) 0.0054(16) -0.012(2)
C12 0.0500(16) 0.0664(19) 0.0819(19) -0.0117(15) 0.0070(14) -0.0144(15)
C13 0.0438(14) 0.0548(17) 0.0609(16) -0.0131(13) 0.0007(12) -0.0076(13)
C14 0.0778(19) 0.0577(18) 0.0661(18) -0.0191(15) -0.0042(15) 0.0006(15)
C15 0.098(2) 0.073(2) 0.079(2) -0.009(2) -0.0025(18) 0.0178(18)
C16 0.085(2) 0.060(2) 0.140(3) -0.0107(19) 0.010(2) 0.028(2)
C17 0.077(2) 0.063(2) 0.157(3) -0.0315(19) -0.003(2) 0.003(2)
C18 0.0634(18) 0.0632(19) 0.099(2) -0.0237(16) -0.0069(16) -0.0053(18)
C19 0.0637(18) 0.097(2) 0.0549(16) -0.0298(17) 0.0048(14) -0.0028(17)
C20 0.113(3) 0.248(5) 0.064(2) -0.083(3) -0.0166(19) 0.057(3)
C21 0.111(3) 0.144(4) 0.114(3) -0.040(3) 0.016(2) -0.070(3)
C22 0.0602(17) 0.070(2) 0.0546(15) -0.0230(15) 0.0022(13) 0.0020(14)
C23 0.066(2) 0.136(3) 0.091(2) -0.037(2) 0.0027(17) -0.001(2)
C24 0.124(3) 0.062(2) 0.097(2) -0.032(2) 0.0199(19) 0.0065(18)
C25 0.0493(15) 0.0511(16) 0.0490(15) -0.0122(12) -0.0052(12) -0.0025(12)
C26 0.0518(15) 0.0522(16) 0.0437(14) -0.0123(12) -0.0048(11) -0.0040(12)
C27 0.0536(15) 0.0720(19) 0.0519(15) -0.0253(14) -0.0010(12) -0.0078(14)
C28 0.0647(17) 0.077(2) 0.0461(14) -0.0242(15) -0.0061(13) -0.0073(13)
C29 0.0635(16) 0.0638(18) 0.0488(15) -0.0272(14) 0.0025(13) -0.0025(13)
C30 0.083(2) 0.106(3) 0.0577(17) -0.0584(19) 0.0008(15) -0.0151(16)
C31 0.0812(19) 0.101(2) 0.0472(15) -0.0495(18) -0.0052(14) -0.0092(15)

loop_
_atom_type_symbol
_atom_type_description
_atom_type_scat_dispersion_real
_atom_type_scat_dispersion_imag
_atom_type_scat_source
C C 0.0033 0.0016 'International Tables Vol C Tables 4.2.6.8 and 6.1.1.4'
H H 0.0000 0.0000 'International Tables Vol C Tables 4.2.6.8 and 6.1.1.4'
N N 0.0061 0.0033 'International Tables Vol C Tables 4.2.6.8 and 6.1.1.4'
O O 0.0106 0.0060 'International Tables Vol C Tables 4.2.6.8 and 6.1.1.4'
P P 0.1023 0.0942 'International Tables Vol C Tables 4.2.6.8 and 6.1.1.4'

loop_
_geom_angle_atom_site_label_1
_geom_angle_atom_site_label_2
_geom_angle_atom_site_label_3
_geom_angle_site_symmetry_1
_geom_angle_site_symmetry_3
_geom_angle
_geom_angle_publ_flag
O1 P1 C13 . . 111.66(11) ?
O1 P1 C7 . . 112.90(10) ?
C13 P1 C7 . . 108.14(12) ?
O1 P1 C1 . . 110.81(11) ?
C13 P1 C1 . . 107.11(11) ?
C7 P1 C1 . . 105.88(11) ?
O3 N1 C25 . . 125.7(2) ?
O3 N1 C19 . . 121.27(19) ?
C25 N1 C19 . . 112.7(2) ?
O2 N2 C25 . . 126.60(19) ?
O2 N2 C22 . . 119.92(19) ?
C25 N2 C22 . . 113.11(19) ?
C29 O4 H4 . . 109.5 ?
C2 C1 C6 . . 118.3(2) ?
C2 C1 P1 . . 120.01(19) ?
C6 C1 P1 . . 121.70(19) ?
C1 C2 C3 . . 120.5(2) ?
C1 C2 H2 . . 119.8 ?
C3 C2 H2 . . 119.8 ?
C4 C3 C2 . . 119.6(3) ?
C4 C3 H3 . . 120.2 ?
C2 C3 H3 . . 120.2 ?
C5 C4 C3 . . 120.5(3) ?
C5 C4 H4A . . 119.7 ?
C3 C4 H4A . . 119.7 ?
C4 C5 C6 . . 120.1(3) ?
C4 C5 H5 . . 119.9 ?
C6 C5 H5 . . 119.9 ?
C5 C6 C1 . . 120.9(3) ?
C5 C6 H6 . . 119.5 ?
C1 C6 H6 . . 119.5 ?
C12 C7 C8 . . 117.9(2) ?
C12 C7 P1 . . 123.0(2) ?
C8 C7 P1 . . 119.0(2) ?
C9 C8 C7 . . 121.3(3) ?
C9 C8 H8 . . 119.4 ?
C7 C8 H8 . . 119.4 ?
C10 C9 C8 . . 119.7(3) ?
C10 C9 H9 . . 120.2 ?
C8 C9 H9 . . 120.2 ?
C11 C10 C9 . . 120.5(3) ?
C11 C10 H10 . . 119.7 ?
C9 C10 H10 . . 119.7 ?
C10 C11 C12 . . 119.7(3) ?
C10 C11 H11 . . 120.2 ?
C12 C11 H11 . . 120.2 ?
C7 C12 C11 . . 120.9(3) ?
C7 C12 H12 . . 119.5 ?
C11 C12 H12 . . 119.5 ?
C18 C13 C14 . . 118.2(3) ?
C18 C13 P1 . . 118.5(2) ?
C14 C13 P1 . . 123.3(2) ?
C15 C14 C13 . . 120.7(3) ?
C15 C14 H14 . . 119.7 ?
C13 C14 H14 . . 119.7 ?
C16 C15 C14 . . 119.5(3) ?
C16 C15 H15 . . 120.2 ?
C14 C15 H15 . . 120.2 ?
C17 C16 C15 . . 120.9(3) ?
C17 C16 H16 . . 119.5 ?
C15 C16 H16 . . 119.5 ?
C16 C17 C18 . . 119.4(3) ?
C16 C17 H17 . . 120.3 ?
C18 C17 H17 . . 120.3 ?
C13 C18 C17 . . 121.3(3) ?
C13 C18 H18 . . 119.4 ?
C17 C18 H18 . . 119.4 ?
N1 C19 C20 . . 110.5(2) ?
N1 C19 C21 . . 105.7(2) ?
C20 C19 C21 . . 110.5(3) ?
N1 C19 C22 . . 100.37(19) ?
C20 C19 C22 . . 115.7(3) ?
C21 C19 C22 . . 113.2(2) ?
C19 C20 H20A . . 109.5 ?
C19 C20 H20B . . 109.5 ?
H20A C20 H20B . . 109.5 ?
C19 C20 H20C . . 109.5 ?
H20A C20 H20C . . 109.5 ?
H20B C20 H20C . . 109.5 ?
C19 C21 H21A . . 109.5 ?
C19 C21 H21B . . 109.5 ?
H21A C21 H21B . . 109.5 ?
C19 C21 H21C . . 109.5 ?
H21A C21 H21C . . 109.5 ?
H21B C21 H21C . . 109.5 ?
N2 C22 C23 . . 110.8(2) ?
N2 C22 C24 . . 106.1(2) ?
C23 C22 C24 . . 109.8(3) ?
N2 C22 C19 . . 99.84(19) ?
C23 C22 C19 . . 115.4(2) ?
C24 C22 C19 . . 114.1(2) ?
C22 C23 H23A . . 109.5 ?
C22 C23 H23B . . 109.5 ?
H23A C23 H23B . . 109.5 ?
C22 C23 H23C . . 109.5 ?
H23A C23 H23C . . 109.5 ?
H23B C23 H23C . . 109.5 ?
C22 C24 H24A . . 109.5 ?
C22 C24 H24B . . 109.5 ?
H24A C24 H24B . . 109.5 ?
C22 C24 H24C . . 109.5 ?
H24A C24 H24C . . 109.5 ?
H24B C24 H24C . . 109.5 ?
N2 C25 N1 . . 106.3(2) ?
N2 C25 C26 . . 127.0(2) ?
N1 C25 C26 . . 126.7(2) ?
C31 C26 C27 . . 117.1(2) ?
C31 C26 C25 . . 121.9(2) ?
C27 C26 C25 . . 121.0(2) ?
C28 C27 C26 . . 121.4(2) ?
C28 C27 H27 . . 119.3 ?
C26 C27 H27 . . 119.3 ?
C27 C28 C29 . . 120.7(2) ?
C27 C28 H28 . . 119.6 ?
C29 C28 H28 . . 119.6 ?
O4 C29 C28 . . 123.2(2) ?
O4 C29 C30 . . 118.4(2) ?
C28 C29 C30 . . 118.4(2) ?
C31 C30 C29 . . 120.8(2) ?
C31 C30 H30 . . 119.6 ?
C29 C30 H30 . . 119.6 ?
C30 C31 C26 . . 121.5(2) ?
C30 C31 H31 . . 119.3 ?
C26 C31 H31 . . 119.3 ?

loop_
_geom_bond_atom_site_label_1
_geom_bond_atom_site_label_2
_geom_bond_site_symmetry_2
_geom_bond_distance
_geom_bond_publ_flag
P1 O1 . 1.4871(15) ?
P1 C13 . 1.789(3) ?
P1 C7 . 1.794(2) ?
P1 C1 . 1.794(2) ?
N1 O3 . 1.287(2) ?
N1 C25 . 1.355(3) ?
N1 C19 . 1.486(3) ?
N2 O2 . 1.282(2) ?
N2 C25 . 1.349(3) ?
N2 C22 . 1.491(3) ?
O4 C29 . 1.356(3) ?
O4 H4 . 0.8200 ?
C1 C2 . 1.373(3) ?
C1 C6 . 1.394(3) ?
C2 C3 . 1.395(3) ?
C2 H2 . 0.9300 ?
C3 C4 . 1.366(4) ?
C3 H3 . 0.9300 ?
C4 C5 . 1.362(4) ?
C4 H4A . 0.9300 ?
C5 C6 . 1.366(3) ?
C5 H5 . 0.9300 ?
C6 H6 . 0.9300 ?
C7 C12 . 1.382(3) ?
C7 C8 . 1.390(4) ?
C8 C9 . 1.377(4) ?
C8 H8 . 0.9300 ?
C9 C10 . 1.370(4) ?
C9 H9 . 0.9300 ?
C10 C11 . 1.369(4) ?
C10 H10 . 0.9300 ?
C11 C12 . 1.390(3) ?
C11 H11 . 0.9300 ?
C12 H12 . 0.9300 ?
C13 C18 . 1.374(3) ?
C13 C14 . 1.383(3) ?
C14 C15 . 1.381(4) ?
C14 H14 . 0.9300 ?
C15 C16 . 1.368(4) ?
C15 H15 . 0.9300 ?
C16 C17 . 1.355(4) ?
C16 H16 . 0.9300 ?
C17 C18 . 1.382(4) ?
C17 H17 . 0.9300 ?
C18 H18 . 0.9300 ?
C19 C20 . 1.517(4) ?
C19 C21 . 1.530(4) ?
C19 C22 . 1.542(3) ?
C20 H20A . 0.9600 ?
C20 H20B . 0.9600 ?
C20 H20C . 0.9600 ?
C21 H21A . 0.9600 ?
C21 H21B . 0.9600 ?
C21 H21C . 0.9600 ?
C22 C23 . 1.502(3) ?
C22 C24 . 1.529(4) ?
C23 H23A . 0.9600 ?
C23 H23B . 0.9600 ?
C23 H23C . 0.9600 ?
C24 H24A . 0.9600 ?
C24 H24B . 0.9600 ?
C24 H24C . 0.9600 ?
C25 C26 . 1.452(3) ?
C26 C31 . 1.384(3) ?
C26 C27 . 1.397(3) ?
C27 C28 . 1.367(3) ?
C27 H27 . 0.9300 ?
C28 C29 . 1.379(3) ?
C28 H28 . 0.9300 ?
C29 C30 . 1.383(3) ?
C30 C31 . 1.367(3) ?
C30 H30 . 0.9300 ?
C31 H31 . 0.9300 ?

loop_
_geom_hbond_atom_site_label_D
_geom_hbond_atom_site_label_H
_geom_hbond_atom_site_label_A
_geom_hbond_site_symmetry_A
_geom_hbond_distance_DH
_geom_hbond_distance_HA
_geom_hbond_distance_DA
_geom_hbond_angle_DHA
O4 H4 O1 2_666 0.820 1.821 2.633(2) 171.00

loop_
_geom_torsion_atom_site_label_1
_geom_torsion_atom_site_label_2
_geom_torsion_atom_site_label_3
_geom_torsion_atom_site_label_4
_geom_torsion_site_symmetry_1
_geom_torsion_site_symmetry_2
_geom_torsion_site_symmetry_3
_geom_torsion_site_symmetry_4
_geom_torsion
_geom_torsion_publ_flag
O1 P1 C1 C2 . . . . 15.0(2) ?
C13 P1 C1 C2 . . . . -107.0(2) ?
C7 P1 C1 C2 . . . . 137.75(19) ?
O1 P1 C1 C6 . . . . -166.18(18) ?
C13 P1 C1 C6 . . . . 71.8(2) ?
C7 P1 C1 C6 . . . . -43.4(2) ?
C6 C1 C2 C3 . . . . 0.8(4) ?
P1 C1 C2 C3 . . . . 179.67(19) ?
C1 C2 C3 C4 . . . . -0.7(4) ?
C2 C3 C4 C5 . . . . 0.2(4) ?
C3 C4 C5 C6 . . . . 0.3(4) ?
C4 C5 C6 C1 . . . . -0.2(4) ?
C2 C1 C6 C5 . . . . -0.4(4) ?
P1 C1 C6 C5 . . . . -179.20(19) ?
O1 P1 C7 C12 . . . . -105.0(2) ?
C13 P1 C7 C12 . . . . 19.1(2) ?
C1 P1 C7 C12 . . . . 133.6(2) ?
O1 P1 C7 C8 . . . . 71.1(2) ?
C13 P1 C7 C8 . . . . -164.8(2) ?
C1 P1 C7 C8 . . . . -50.3(2) ?
C12 C7 C8 C9 . . . . -0.3(4) ?
P1 C7 C8 C9 . . . . -176.6(2) ?
C7 C8 C9 C10 . . . . 0.3(5) ?
C8 C9 C10 C11 . . . . -0.5(5) ?
C9 C10 C11 C12 . . . . 0.8(5) ?
C8 C7 C12 C11 . . . . 0.6(4) ?
P1 C7 C12 C11 . . . . 176.8(2) ?
C10 C11 C12 C7 . . . . -0.9(4) ?
O1 P1 C13 C18 . . . . -0.2(2) ?
C7 P1 C13 C18 . . . . -125.0(2) ?
C1 P1 C13 C18 . . . . 121.3(2) ?
O1 P1 C13 C14 . . . . -178.3(2) ?
C7 P1 C13 C14 . . . . 56.9(2) ?
C1 P1 C13 C14 . . . . -56.8(2) ?
C18 C13 C14 C15 . . . . -0.5(4) ?
P1 C13 C14 C15 . . . . 177.6(2) ?
C13 C14 C15 C16 . . . . -0.5(4) ?
C14 C15 C16 C17 . . . . 1.2(5) ?
C15 C16 C17 C18 . . . . -0.7(5) ?
C14 C13 C18 C17 . . . . 1.0(4) ?
P1 C13 C18 C17 . . . . -177.2(2) ?
C16 C17 C18 C13 . . . . -0.4(5) ?
O3 N1 C19 C20 . . . . -39.9(4) ?
C25 N1 C19 C20 . . . . 146.4(3) ?
O3 N1 C19 C21 . . . . 79.6(3) ?
C25 N1 C19 C21 . . . . -94.1(3) ?
O3 N1 C19 C22 . . . . -162.5(2) ?
C25 N1 C19 C22 . . . . 23.8(3) ?
O2 N2 C22 C23 . . . . -41.3(3) ?
C25 N2 C22 C23 . . . . 145.2(2) ?
O2 N2 C22 C24 . . . . 77.9(3) ?
C25 N2 C22 C24 . . . . -95.6(2) ?
O2 N2 C22 C19 . . . . -163.3(2) ?
C25 N2 C22 C19 . . . . 23.1(3) ?
N1 C19 C22 N2 . . . . -25.6(2) ?
C20 C19 C22 N2 . . . . -144.4(2) ?
C21 C19 C22 N2 . . . . 86.6(3) ?
N1 C19 C22 C23 . . . . -144.3(2) ?
C20 C19 C22 C23 . . . . 96.8(3) ?
C21 C19 C22 C23 . . . . -32.1(3) ?
N1 C19 C22 C24 . . . . 87.1(3) ?
C20 C19 C22 C24 . . . . -31.7(3) ?
C21 C19 C22 C24 . . . . -160.7(2) ?
O2 N2 C25 N1 . . . . 177.7(2) ?
C22 N2 C25 N1 . . . . -9.2(3) ?
O2 N2 C25 C26 . . . . -1.2(4) ?
C22 N2 C25 C26 . . . . 171.8(2) ?
O3 N1 C25 N2 . . . . 176.5(2) ?
C19 N1 C25 N2 . . . . -10.1(3) ?
O3 N1 C25 C26 . . . . -4.5(4) ?
C19 N1 C25 C26 . . . . 168.8(2) ?
N2 C25 C26 C31 . . . . 161.1(2) ?
N1 C25 C26 C31 . . . . -17.7(4) ?
N2 C25 C26 C27 . . . . -18.9(4) ?
N1 C25 C26 C27 . . . . 162.4(2) ?
C31 C26 C27 C28 . . . . -1.0(4) ?
C25 C26 C27 C28 . . . . 178.9(2) ?
C26 C27 C28 C29 . . . . 0.2(4) ?
C27 C28 C29 O4 . . . . -179.8(2) ?
C27 C28 C29 C30 . . . . 0.0(4) ?
O4 C29 C30 C31 . . . . -179.5(3) ?
C28 C29 C30 C31 . . . . 0.6(4) ?
C29 C30 C31 C26 . . . . -1.5(5) ?
C27 C26 C31 C30 . . . . 1.6(4) ?
C25 C26 C31 C30 . . . . -178.3(3) ?
